data_7207260
loop_
_publ_author_name
'Guha, Samit'
'Goodson, Flynt S.'
'Clark, Ronald J.'
'Saha, Sourav'

_publ_section_title
;
 Deciphering anion--\p-acceptor interactions and detecting fluoride using
 a naphthalenediimide-based Pd(ii) coordination polymer
;
_journal_issue 4
_journal_name_full CrystEngComm
_journal_page_first 1213
_journal_paper_doi 10.1039/c2ce06363h
_journal_volume 14
_journal_year 2012
_chemical_formula_moiety 'C50 H36 N4 O4 P2 Pd, 2(C2 H3 N), 5(C4 H8 0), 2(C F3 O3 S)'
_chemical_formula_sum 'C76 H82 F6 N6 O15 P2 Pd S2'
_chemical_formula_weight 1665.94
_chemical_name_systematic
;
?
;
_space_group_IT_number 14
_symmetry_cell_setting monoclinic
_symmetry_space_group_name_Hall '-P 2ybc'
_symmetry_space_group_name_H-M 'P 1 21/c 1'
_atom_sites_solution_hydrogens geom
_atom_sites_solution_primary direct
_atom_sites_solution_secondary difmap
_audit_creation_method SHELXL-97
_cell_angle_alpha 90.00
_cell_angle_beta 96.507(2)
_cell_angle_gamma 90.00
_cell_formula_units_Z 4
_cell_length_a 21.140(4)
_cell_length_b 14.841(3)
_cell_length_c 25.156(5)
_cell_measurement_reflns_used 6753
_cell_measurement_temperature 153(2)
_cell_measurement_theta_max 19.38
_cell_measurement_theta_min 2.38
_cell_volume 7842(3)
_computing_cell_refinement 'Bruker SAINT'
_computing_data_collection 'Bruker APEX2'
_computing_data_reduction 'Bruker SAINT'
_computing_molecular_graphics 'Bruker SHELXTL'
_computing_publication_material 'Bruker SHELXTL'
_computing_structure_refinement 'SHELXL-97 (Sheldrick, 2008)'
_computing_structure_solution 'SHELXS-97 (Sheldrick, 2008)'
_diffrn_ambient_temperature 153(2)
_diffrn_measured_fraction_theta_full 0.998
_diffrn_measured_fraction_theta_max 0.998
_diffrn_measurement_device_type 'Bruker APEX-II CCD'
_diffrn_measurement_method '\f and \w scans'
_diffrn_radiation_monochromator graphite
_diffrn_radiation_source 'fine-focus sealed tube'
_diffrn_radiation_type MoK\a
_diffrn_radiation_wavelength 0.71073
_diffrn_reflns_av_R_equivalents 0.0659
_diffrn_reflns_av_sigmaI/netI 0.0600
_diffrn_reflns_limit_h_max 19
_diffrn_reflns_limit_h_min -19
_diffrn_reflns_limit_k_max 13
_diffrn_reflns_limit_k_min -13
_diffrn_reflns_limit_l_max 22
_diffrn_reflns_limit_l_min -23
_diffrn_reflns_number 23941
_diffrn_reflns_theta_full 19.21
_diffrn_reflns_theta_max 19.21
_diffrn_reflns_theta_min 1.82
_exptl_absorpt_coefficient_mu 0.412
_exptl_absorpt_correction_T_max 0.9805
_exptl_absorpt_correction_T_min 0.8362
_exptl_absorpt_correction_type empirical
_exptl_absorpt_process_details SADABS
_exptl_crystal_colour colourless
_exptl_crystal_density_diffrn 1.411
_exptl_crystal_density_method 'not measured'
_exptl_crystal_description rectangular,
_exptl_crystal_F_000 3448
_exptl_crystal_size_max 0.45
_exptl_crystal_size_mid 0.21
_exptl_crystal_size_min 0.05
_refine_diff_density_max 1.545
_refine_diff_density_min -0.690
_refine_diff_density_rms 0.115
_refine_ls_extinction_method none
_refine_ls_goodness_of_fit_ref 1.161
_refine_ls_hydrogen_treatment constr
_refine_ls_matrix_type full
_refine_ls_number_parameters 925
_refine_ls_number_reflns 6504
_refine_ls_number_restraints 81
_refine_ls_restrained_S_all 1.157
_refine_ls_R_factor_all 0.1154
_refine_ls_R_factor_gt 0.0987
_refine_ls_shift/su_max 1.850
_refine_ls_shift/su_mean 0.010
_refine_ls_structure_factor_coef Fsqd
_refine_ls_weighting_details 'calc w=1/[\s^2^(Fo^2^)+(0.0860P)^2^+135.8017P] where P=(Fo^2^+2Fc^2^)/3'
_refine_ls_weighting_scheme calc
_refine_ls_wR_factor_gt 0.2443
_refine_ls_wR_factor_ref 0.2541
_reflns_number_gt 5362
_reflns_number_total 6504
_reflns_threshold_expression >2sigma(I)
_cod_data_source_file c2ce06363h.txt
_cod_data_source_block saha4
_cod_depositor_comments
;
The following automatic conversions were performed:

'_symmetry_cell_setting' value 'Monoclinic' changed to 'monoclinic'
according to /home/saulius/struct/CIF-dictionaries/cif_core.dic
dictionary named 'cif_core.dic' version 2.4.1 from 2010-06-29.

Automatic conversion script
Id: cif_fix_values 1715 2011-07-08 13:25:40Z adriana 
;
_cod_original_cell_volume 7842(2)
_cod_original_sg_symbol_Hall -P2ybc
_cod_original_sg_symbol_H-M P2(1)/c
_cod_database_code 7207260

loop_
_symmetry_equiv_pos_as_xyz
'x, y, z'
'-x, y+1/2, -z+1/2'
'-x, -y, -z'
'x, -y-1/2, z-1/2'

loop_
_atom_site_label
_atom_site_type_symbol
_atom_site_fract_x
_atom_site_fract_y
_atom_site_fract_z
_atom_site_U_iso_or_equiv
_atom_site_adp_type
_atom_site_occupancy
_atom_site_symmetry_multiplicity
_atom_site_calc_flag
_atom_site_refinement_flags
_atom_site_disorder_assembly
_atom_site_disorder_group
Pd1 Pd 0.63315(5) 0.54647(7) 0.19842(4) 0.0289(4) Uani 1 1 d . . .
P1 P 0.65950(19) 0.6564(2) 0.25906(15) 0.0326(11) Uani 1 1 d . . .
P2 P 0.53287(19) 0.5759(2) 0.21578(15) 0.0289(10) Uani 1 1 d . . .
C1 C 0.6993(7) 0.6116(11) 0.3211(6) 0.038(4) Uani 1 1 d . . .
C2 C 0.7113(8) 0.5203(12) 0.3282(7) 0.046(4) Uani 1 1 d . . .
H2 H 0.6999 0.4792 0.2998 0.055 Uiso 1 1 calc R . .
C3 C 0.7396(8) 0.4898(12) 0.3760(8) 0.058(5) Uani 1 1 d . . .
H3 H 0.7465 0.4269 0.3802 0.070 Uiso 1 1 calc R . .
C4 C 0.7583(9) 0.5443(14) 0.4177(8) 0.065(5) Uani 1 1 d . . .
H4 H 0.7784 0.5206 0.4505 0.078 Uiso 1 1 calc R . .
C5 C 0.7471(9) 0.6377(14) 0.4113(7) 0.070(6) Uani 1 1 d . . .
H5 H 0.7597 0.6781 0.4398 0.084 Uiso 1 1 calc R . .
C6 C 0.7184(8) 0.6689(11) 0.3643(7) 0.049(4) Uani 1 1 d . . .
H6 H 0.7109 0.7318 0.3603 0.059 Uiso 1 1 calc R . .
C7 C 0.7126(8) 0.7407(10) 0.2376(6) 0.038(4) Uani 1 1 d . . .
C8 C 0.7775(10) 0.7225(12) 0.2439(8) 0.070(6) Uani 1 1 d . . .
H8 H 0.7929 0.6683 0.2608 0.084 Uiso 1 1 calc R . .
C9 C 0.8201(11) 0.7844(17) 0.2253(11) 0.108(8) Uani 1 1 d . . .
H9 H 0.8644 0.7718 0.2280 0.129 Uiso 1 1 calc R . .
C10 C 0.7956(12) 0.8653(16) 0.2025(9) 0.090(7) Uani 1 1 d . . .
H10 H 0.8240 0.9098 0.1920 0.108 Uiso 1 1 calc R . .
C11 C 0.7336(11) 0.8805(12) 0.1954(8) 0.074(6) Uani 1 1 d . . .
H11 H 0.7184 0.9342 0.1779 0.089 Uiso 1 1 calc R . .
C12 C 0.6898(8) 0.8196(11) 0.2132(6) 0.045(4) Uani 1 1 d . . .
H12 H 0.6455 0.8322 0.2085 0.054 Uiso 1 1 calc R . .
C13 C 0.5860(7) 0.7123(9) 0.2746(5) 0.031(4) Uani 1 1 d . . .
H13A H 0.5744 0.6896 0.3092 0.038 Uiso 1 1 calc R . .
H13B H 0.5935 0.7780 0.2782 0.038 Uiso 1 1 calc R . .
C14 C 0.5326(7) 0.6952(9) 0.2318(5) 0.034(4) Uani 1 1 d . . .
H14A H 0.5383 0.7314 0.1997 0.041 Uiso 1 1 calc R . .
H14B H 0.4916 0.7122 0.2445 0.041 Uiso 1 1 calc R . .
C15 C 0.4739(7) 0.5531(9) 0.1611(6) 0.029(4) Uani 1 1 d . . .
C16 C 0.4540(8) 0.6170(10) 0.1237(6) 0.040(4) Uani 1 1 d . . .
H16 H 0.4682 0.6774 0.1289 0.048 Uiso 1 1 calc R . .
C17 C 0.4144(8) 0.5955(11) 0.0789(7) 0.042(4) Uani 1 1 d . . .
H17 H 0.4014 0.6414 0.0536 0.050 Uiso 1 1 calc R . .
C18 C 0.3925(8) 0.5084(13) 0.0694(6) 0.053(5) Uani 1 1 d . . .
H18 H 0.3644 0.4940 0.0383 0.064 Uiso 1 1 calc R . .
C19 C 0.4130(8) 0.4425(10) 0.1069(7) 0.053(5) Uani 1 1 d . . .
H19 H 0.4003 0.3817 0.1006 0.064 Uiso 1 1 calc R . .
C20 C 0.4511(8) 0.4640(11) 0.1525(7) 0.050(5) Uani 1 1 d . . .
H20 H 0.4625 0.4189 0.1786 0.060 Uiso 1 1 calc R . .
C21 C 0.5084(7) 0.5161(9) 0.2728(5) 0.027(4) Uani 1 1 d . . .
C22 C 0.4509(7) 0.5388(9) 0.2913(6) 0.031(4) Uani 1 1 d . . .
H22 H 0.4246 0.5848 0.2744 0.037 Uiso 1 1 calc R . .
C23 C 0.4331(8) 0.4929(12) 0.3347(6) 0.047(5) Uani 1 1 d . . .
H23 H 0.3951 0.5098 0.3489 0.057 Uiso 1 1 calc R . .
C24 C 0.4694(9) 0.4222(11) 0.3583(6) 0.046(5) Uani 1 1 d . . .
H24 H 0.4561 0.3902 0.3878 0.056 Uiso 1 1 calc R . .
C25 C 0.5237(9) 0.4002(10) 0.3383(6) 0.046(4) Uani 1 1 d . . .
H25 H 0.5487 0.3520 0.3541 0.055 Uiso 1 1 calc R . .
C26 C 0.5441(8) 0.4460(10) 0.2956(6) 0.044(4) Uani 1 1 d . . .
H26 H 0.5826 0.4291 0.2821 0.053 Uiso 1 1 calc R . .
C27 C 0.7379(8) 0.5916(11) 0.1395(7) 0.051(5) Uani 1 1 d . . .
H27 H 0.7094 0.6405 0.1314 0.061 Uiso 1 1 calc R . .
C28 C 0.7925(8) 0.5871(11) 0.1109(6) 0.045(4) Uani 1 1 d . . .
H28 H 0.8002 0.6308 0.0848 0.054 Uiso 1 1 calc R . .
C29 C 0.8334(8) 0.5157(11) 0.1233(7) 0.049(5) Uani 1 1 d . . .
C30 C 0.8206(8) 0.4542(11) 0.1620(7) 0.051(5) Uani 1 1 d . . .
H30 H 0.8490 0.4058 0.1718 0.061 Uiso 1 1 calc R . .
C31 C 0.7657(8) 0.4652(10) 0.1860(6) 0.048(5) Uani 1 1 d . . .
H31 H 0.7566 0.4212 0.2115 0.058 Uiso 1 1 calc R . .
N3 N 0.8865(6) 0.5054(9) 0.0929(5) 0.042(3) Uani 1 1 d . . .
C33 C 0.9284(9) 0.5782(13) 0.0921(7) 0.058(5) Uani 1 1 d . . .
C34 C 0.8904(9) 0.4286(12) 0.0607(7) 0.053(5) Uani 1 1 d . . .
C35 C 0.9408(8) 0.3524(12) -0.0096(7) 0.061(5) Uani 1 1 d . . .
H35 H 0.9136 0.3021 -0.0071 0.074 Uiso 1 1 calc R . .
C36 C 0.9369(8) 0.4270(11) 0.0230(7) 0.053(5) Uani 1 1 d . . .
C37 C 0.9776(7) 0.5010(11) 0.0186(7) 0.049(5) Uani 1 1 d . . .
C38 C 0.9756(8) 0.5766(11) 0.0531(7) 0.044(4) Uani 1 1 d . . .
C39 C 1.0138(8) 0.6471(12) 0.0466(7) 0.063(5) Uani 1 1 d . . .
H39 H 1.0101 0.6991 0.0680 0.076 Uiso 1 1 calc R . .
C40 C 0.5791(7) 0.4420(10) 0.0963(6) 0.034(4) Uani 1 1 d . . .
H40 H 0.5757 0.4995 0.0796 0.041 Uiso 1 1 calc R . .
C41 C 0.6086(7) 0.3538(10) 0.1699(6) 0.040(4) Uani 1 1 d . . .
H41 H 0.6258 0.3487 0.2063 0.048 Uiso 1 1 calc R . .
C42 C 0.5579(7) 0.3686(9) 0.0669(5) 0.027(4) Uani 1 1 d . . .
H42 H 0.5386 0.3739 0.0310 0.032 Uiso 1 1 calc R . .
C43 C 0.5905(8) 0.2796(10) 0.1441(6) 0.043(5) Uani 1 1 d . . .
H43 H 0.5945 0.2229 0.1617 0.052 Uiso 1 1 calc R . .
C44 C 0.5663(7) 0.2850(9) 0.0925(6) 0.034(4) Uani 1 1 d . . .
N4 N 0.5448(5) 0.2039(7) 0.0626(4) 0.024(3) Uani 1 1 d . . .
C46 C 0.4879(8) 0.1653(9) 0.0753(6) 0.034(4) Uani 1 1 d . . .
C47 C 0.5812(8) 0.1746(10) 0.0241(6) 0.035(4) Uani 1 1 d . . .
C48 C 0.4161(7) 0.0339(9) 0.0608(5) 0.032(4) Uani 1 1 d . . .
H48 H 0.3898 0.0598 0.0850 0.038 Uiso 1 1 calc R . .
C49 C 0.4701(7) 0.0779(9) 0.0494(5) 0.026(4) Uani 1 1 d . . .
C50 C 0.5072(7) 0.0429(9) 0.0127(5) 0.033(4) Uani 1 1 d . . .
C51 C 0.5649(7) 0.0862(9) -0.0012(5) 0.028(4) Uani 1 1 d . . .
C52 C 0.6003(8) 0.0496(9) -0.0365(6) 0.038(4) Uani 1 1 d . . .
H52 H 0.6370 0.0805 -0.0453 0.046 Uiso 1 1 calc R . .
N1 N 0.7235(6) 0.5334(8) 0.1764(5) 0.035(3) Uani 1 1 d . . .
N2 N 0.6045(5) 0.4372(7) 0.1477(5) 0.029(3) Uani 1 1 d . . .
O1 O 0.9250(6) 0.6405(8) 0.1235(5) 0.070(4) Uani 1 1 d . . .
O2 O 0.8512(6) 0.3687(9) 0.0637(5) 0.077(4) Uani 1 1 d . . .
O3 O 0.6274(6) 0.2181(7) 0.0125(4) 0.047(3) Uani 1 1 d . . .
O4 O 0.4582(5) 0.2001(6) 0.1077(4) 0.040(3) Uani 1 1 d . . .
S61 S 0.3188(2) 0.7499(3) 0.69850(18) 0.0491(12) Uani 1 1 d . . .
O61 O 0.2795(5) 0.6893(7) 0.7252(4) 0.061(3) Uani 1 1 d . . .
O62 O 0.3238(7) 0.7301(8) 0.6431(5) 0.083(4) Uani 1 1 d . . .
O63 O 0.3773(5) 0.7744(7) 0.7291(4) 0.056(3) Uani 1 1 d . . .
C61 C 0.2719(12) 0.8553(14) 0.6962(12) 0.088(7) Uani 1 1 d . . .
F61 F 0.2640(8) 0.8821(9) 0.7432(7) 0.144(7) Uani 1 1 d . . .
F62 F 0.2189(6) 0.8451(11) 0.6651(7) 0.133(6) Uani 1 1 d . . .
F63 F 0.3057(6) 0.9196(7) 0.6729(6) 0.112(5) Uani 1 1 d . . .
S65 S 0.4100(2) 0.2891(2) 0.93917(16) 0.0416(12) Uani 1 1 d . . .
O65 O 0.3983(9) 0.3717(7) 0.9661(5) 0.110(6) Uani 1 1 d . . .
O66 O 0.3972(5) 0.2930(7) 0.8825(4) 0.043(3) Uani 1 1 d . . .
O67 O 0.4667(5) 0.2423(8) 0.9581(4) 0.057(3) Uani 1 1 d . . .
C65 C 0.3473(10) 0.2167(13) 0.9595(8) 0.064(6) Uani 1 1 d . . .
F65 F 0.2886(5) 0.2435(9) 0.9400(5) 0.117(5) Uani 1 1 d . . .
F66 F 0.3503(5) 0.2109(7) 1.0124(4) 0.087(4) Uani 1 1 d . . .
F67 F 0.3526(5) 0.1331(8) 0.9411(4) 0.087(3) Uani 1 1 d . . .
C71 C 0.7523(13) 0.293(3) 0.9683(11) 0.134(12) Uani 1 1 d . . .
H72A H 0.7725 0.3442 0.9519 0.200 Uiso 1 1 calc R . .
H72B H 0.7427 0.3104 1.0041 0.200 Uiso 1 1 calc R . .
H72C H 0.7128 0.2772 0.9461 0.200 Uiso 1 1 calc R . .
C72 C 0.797(2) 0.214(3) 0.9724(12) 0.136(15) Uani 1 1 d . . .
N71 N 0.833(2) 0.155(2) 0.9715(19) 0.23(2) Uani 1 1 d . . .
C131 C 1.116(3) 0.868(6) 0.166(3) 0.47(8) Uani 1 1 d . . .
H13C H 1.1409 0.8333 0.1431 0.710 Uiso 1 1 calc R . .
H13D H 1.1376 0.9250 0.1761 0.710 Uiso 1 1 calc R . .
H13E H 1.0736 0.8807 0.1474 0.710 Uiso 1 1 calc R . .
C132 C 0.892(2) 0.313(4) 0.282(5) 0.37(8) Uani 1 1 d . . .
N131 N 0.925(5) 0.295(7) 0.278(5) 0.56(8) Uani 1 1 d . . .
O81 O 0.8385(8) 0.6098(18) 0.9869(8) 0.169(9) Uani 1 1 d D . .
C81 C 0.8676(14) 0.637(3) 0.9399(11) 0.28(3) Uani 1 1 d D B .
H81A H 0.8764 0.7024 0.9415 0.334 Uiso 1 1 calc R . .
H81B H 0.9085 0.6049 0.9391 0.334 Uiso 1 1 calc R . .
C82 C 0.8258(15) 0.617(3) 0.8917(10) 0.167(14) Uani 1 1 d D . .
H82A H 0.8453 0.5706 0.8701 0.200 Uiso 1 1 calc R A 1
H82B H 0.8173 0.6714 0.8697 0.200 Uiso 1 1 calc R A 1
C83 C 0.7664(16) 0.582(3) 0.9099(13) 0.211(19) Uani 1 1 d D B 1
H83A H 0.7318 0.6268 0.9029 0.253 Uiso 1 1 calc R B 1
H83B H 0.7532 0.5254 0.8909 0.253 Uiso 1 1 calc R B 1
C84 C 0.7801(15) 0.566(2) 0.9668(12) 0.182(16) Uani 1 1 d D B 1
H84A H 0.7448 0.5890 0.9856 0.219 Uiso 1 1 calc R B 1
H84B H 0.7839 0.5002 0.9735 0.219 Uiso 1 1 calc R B 1
O91 O 0.812(2) 0.085(5) 0.105(5) 1.5(3) Uani 1 1 d D C 1
C91 C 0.8044(12) 0.169(3) 0.1339(16) 0.24(2) Uani 1 1 d D C 1
H91A H 0.8278 0.2188 0.1183 0.284 Uiso 1 1 calc R C 1
H91B H 0.8221 0.1621 0.1718 0.284 Uiso 1 1 calc R C 1
C92 C 0.7363(13) 0.1921(17) 0.1306(10) 0.20(2) Uani 1 1 d D C 1
H92A H 0.7250 0.2383 0.1028 0.236 Uiso 1 1 calc R C 1
H92B H 0.7253 0.2151 0.1654 0.236 Uiso 1 1 calc R C 1
C93 C 0.7023(9) 0.1057(15) 0.1164(8) 0.073(7) Uani 1 1 d D C 1
H93A H 0.6987 0.0676 0.1482 0.087 Uiso 1 1 calc R C 1
H93B H 0.6594 0.1160 0.0970 0.087 Uiso 1 1 calc R C 1
C94 C 0.747(2) 0.0673(16) 0.0813(13) 0.38(5) Uani 1 1 d D C 1
H94A H 0.7398 0.0015 0.0777 0.459 Uiso 1 1 calc R C 1
H94B H 0.7389 0.0946 0.0453 0.459 Uiso 1 1 calc R C 1
O101 O 0.9683(13) 0.515(2) 0.8407(12) 0.230(12) Uani 1 1 d D D 1
C101 C 0.921(2) 0.444(3) 0.8190(18) 0.40(5) Uani 1 1 d D D 1
H10A H 0.9353 0.3835 0.8319 0.480 Uiso 1 1 calc R D 1
H10B H 0.8786 0.4565 0.8296 0.480 Uiso 1 1 calc R D 1
C102 C 0.921(4) 0.451(5) 0.7601(16) 0.55(9) Uani 1 1 d D D 1
H10C H 0.8771 0.4572 0.7426 0.659 Uiso 1 1 calc R D 1
H10D H 0.9404 0.3965 0.7460 0.659 Uiso 1 1 calc R D 1
C103 C 0.959(3) 0.533(5) 0.749(2) 0.80(17) Uani 1 1 d D D 1
H10E H 0.9817 0.5229 0.7171 0.959 Uiso 1 1 calc R D 1
H10F H 0.9313 0.5859 0.7430 0.959 Uiso 1 1 calc R D 1
C104 C 1.006(2) 0.546(5) 0.797(2) 0.78(16) Uani 1 1 d D D 1
H10G H 1.0184 0.6106 0.8021 0.934 Uiso 1 1 calc R D 1
H10H H 1.0450 0.5095 0.7960 0.934 Uiso 1 1 calc R D 1
O111 O 0.9838(18) 0.871(3) 0.0862(19) 0.35(2) Uiso 1 1 d D E 1
C111 C 0.9199(17) 0.866(3) 0.1072(12) 0.189(15) Uiso 1 1 d D E 1
H11A H 0.9113 0.9225 0.1259 0.227 Uiso 1 1 calc R E 1
H11B H 0.9191 0.8152 0.1327 0.227 Uiso 1 1 calc R E 1
C112 C 0.8705(14) 0.852(3) 0.0593(14) 0.189(15) Uiso 1 1 d D E 1
H11C H 0.8641 0.7867 0.0515 0.227 Uiso 1 1 calc R E 1
H11D H 0.8292 0.8790 0.0655 0.227 Uiso 1 1 calc R E 1
C113 C 0.899(2) 0.899(4) 0.0142(14) 0.35(3) Uiso 1 1 d D E 1
H11E H 0.8906 0.8630 -0.0191 0.416 Uiso 1 1 calc R E 1
H11F H 0.8789 0.9588 0.0078 0.416 Uiso 1 1 calc R E 1
C114 C 0.969(2) 0.908(6) 0.030(2) 0.55(7) Uiso 1 1 d D E 1
H11G H 0.9817 0.9723 0.0294 0.657 Uiso 1 1 calc R E 1
H11H H 0.9931 0.8744 0.0051 0.657 Uiso 1 1 calc R E 1
O121 O 0.965(5) 0.628(7) 0.397(3) 0.88(10) Uiso 1 1 d D F 1
C121 C 0.924(4) 0.598(5) 0.348(4) 0.48(5) Uiso 1 1 d D F 1
H12A H 0.9275 0.5315 0.3437 0.575 Uiso 1 1 calc R F 1
H12B H 0.8789 0.6128 0.3503 0.575 Uiso 1 1 calc R F 1
C122 C 0.947(6) 0.644(9) 0.300(3) 0.93(17) Uiso 1 1 d D F 1
H12C H 0.9101 0.6655 0.2755 1.116 Uiso 1 1 calc R F 1
H12D H 0.9726 0.6029 0.2809 1.116 Uiso 1 1 calc R F 1
C123 C 0.986(6) 0.723(7) 0.323(3) 0.99(18) Uiso 1 1 d D F 1
H12E H 1.0229 0.7325 0.3020 1.190 Uiso 1 1 calc R F 1
H12F H 0.9604 0.7787 0.3210 1.190 Uiso 1 1 calc R F 1
C124 C 1.009(3) 0.699(5) 0.380(3) 0.37(4) Uiso 1 1 d D F 1
H12G H 1.0082 0.7532 0.4028 0.441 Uiso 1 1 calc R F 1
H12H H 1.0529 0.6758 0.3825 0.441 Uiso 1 1 calc R F 1

loop_
_atom_site_aniso_label
_atom_site_aniso_U_11
_atom_site_aniso_U_22
_atom_site_aniso_U_33
_atom_site_aniso_U_23
_atom_site_aniso_U_13
_atom_site_aniso_U_12
Pd1 0.0470(8) 0.0110(7) 0.0315(7) -0.0032(5) 0.0164(5) -0.0015(5)
P1 0.047(3) 0.019(2) 0.033(2) -0.0065(18) 0.011(2) -0.0036(19)
P2 0.047(3) 0.010(2) 0.031(2) 0.0012(18) 0.0137(19) -0.0035(18)
C1 0.037(10) 0.033(11) 0.046(11) 0.005(9) 0.007(8) 0.012(8)
C2 0.056(11) 0.046(13) 0.037(11) 0.000(9) 0.005(9) 0.005(9)
C3 0.059(12) 0.042(12) 0.075(15) 0.022(13) 0.017(11) 0.012(10)
C4 0.082(14) 0.054(15) 0.056(13) 0.000(12) -0.004(10) 0.000(12)
C5 0.105(16) 0.060(16) 0.043(13) -0.013(11) 0.002(11) 0.017(12)
C6 0.069(12) 0.028(10) 0.046(12) -0.007(10) -0.006(10) -0.004(9)
C7 0.043(12) 0.028(11) 0.045(10) -0.006(9) 0.015(8) -0.019(8)
C8 0.070(16) 0.043(12) 0.099(16) 0.007(11) 0.022(12) -0.021(12)
C9 0.073(16) 0.087(19) 0.16(2) 0.022(18) 0.012(16) -0.006(16)
C10 0.09(2) 0.080(19) 0.106(18) 0.036(14) 0.016(14) -0.013(15)
C11 0.081(17) 0.042(12) 0.093(16) 0.024(11) -0.014(13) -0.023(13)
C12 0.052(11) 0.023(10) 0.060(11) 0.014(9) 0.010(9) -0.006(9)
C13 0.055(10) 0.012(8) 0.029(9) -0.007(7) 0.015(8) -0.003(7)
C14 0.064(11) 0.014(9) 0.026(9) -0.010(7) 0.016(8) -0.004(8)
C15 0.055(10) -0.004(8) 0.037(9) -0.009(8) 0.017(8) -0.005(7)
C16 0.062(12) 0.020(10) 0.039(11) -0.007(9) 0.007(9) -0.008(9)
C17 0.060(12) 0.025(11) 0.043(12) 0.003(9) 0.019(10) 0.005(9)
C18 0.069(13) 0.056(14) 0.034(10) -0.004(11) 0.002(9) -0.001(11)
C19 0.085(14) 0.014(10) 0.062(13) -0.005(10) 0.016(11) -0.006(9)
C20 0.074(13) 0.039(13) 0.037(11) -0.013(9) 0.005(10) 0.003(10)
C21 0.046(11) 0.011(9) 0.022(8) -0.002(7) 0.003(8) 0.002(8)
C22 0.040(10) 0.023(9) 0.033(9) -0.001(8) 0.018(8) 0.008(8)
C23 0.060(12) 0.042(11) 0.047(11) -0.012(10) 0.038(10) -0.015(10)
C24 0.084(14) 0.025(11) 0.034(10) 0.004(9) 0.022(11) -0.025(10)
C25 0.095(15) 0.011(9) 0.033(10) 0.002(8) 0.016(10) 0.002(9)
C26 0.075(12) 0.015(9) 0.046(11) -0.009(9) 0.027(10) -0.010(10)
C27 0.059(13) 0.024(11) 0.071(13) -0.012(10) 0.008(10) 0.014(9)
C28 0.054(12) 0.036(11) 0.046(11) 0.020(8) 0.016(9) 0.005(10)
C29 0.057(12) 0.038(12) 0.058(12) -0.001(10) 0.030(10) -0.013(10)
C30 0.051(12) 0.034(10) 0.075(12) 0.005(10) 0.037(10) 0.002(9)
C31 0.071(13) 0.013(10) 0.066(12) 0.008(9) 0.033(10) -0.002(10)
N3 0.056(9) 0.026(9) 0.050(9) -0.009(7) 0.030(7) -0.008(8)
C33 0.081(15) 0.044(13) 0.051(12) -0.018(10) 0.018(11) 0.001(12)
C34 0.057(13) 0.033(12) 0.077(13) -0.006(11) 0.040(11) -0.006(10)
C35 0.057(12) 0.041(12) 0.092(14) -0.023(11) 0.035(11) -0.009(9)
C36 0.051(12) 0.031(12) 0.082(14) -0.012(10) 0.035(11) -0.004(10)
C37 0.042(11) 0.035(11) 0.076(13) 0.000(11) 0.030(9) -0.011(10)
C38 0.045(11) 0.030(11) 0.062(12) -0.018(9) 0.028(10) -0.011(9)
C39 0.062(13) 0.039(12) 0.094(15) -0.024(10) 0.036(12) -0.008(11)
C40 0.063(11) 0.016(10) 0.026(11) 0.016(9) 0.019(8) 0.010(8)
C41 0.076(12) 0.018(11) 0.020(9) 0.001(9) -0.025(8) -0.006(8)
C42 0.055(10) 0.010(9) 0.014(8) -0.012(8) 0.004(7) -0.002(7)
C43 0.110(15) 0.003(10) 0.016(10) -0.004(8) 0.003(9) 0.000(9)
C44 0.061(11) 0.011(10) 0.037(12) -0.007(9) 0.028(9) -0.004(8)
N4 0.038(8) 0.010(7) 0.028(7) -0.010(6) 0.024(6) -0.006(6)
C46 0.078(13) 0.010(10) 0.018(9) -0.010(8) 0.024(9) 0.009(9)
C47 0.069(12) 0.014(10) 0.028(9) -0.004(8) 0.027(9) 0.007(9)
C48 0.051(11) 0.022(10) 0.026(9) -0.002(8) 0.020(8) 0.002(8)
C49 0.048(10) 0.022(10) 0.012(8) 0.001(7) 0.021(8) 0.002(8)
C50 0.058(11) 0.019(8) 0.022(9) 0.004(7) 0.003(8) -0.003(9)
C51 0.046(11) 0.015(9) 0.024(9) -0.006(8) 0.004(8) 0.007(8)
C52 0.069(12) 0.004(9) 0.043(10) 0.009(8) 0.015(9) -0.009(8)
N1 0.064(9) -0.004(7) 0.045(8) 0.014(6) 0.002(7) -0.018(7)
N2 0.054(8) 0.012(8) 0.023(8) -0.005(6) 0.018(6) -0.002(6)
O1 0.076(9) 0.054(8) 0.090(10) -0.030(8) 0.047(7) -0.025(7)
O2 0.079(9) 0.048(8) 0.115(11) -0.024(8) 0.052(8) -0.021(8)
O3 0.073(8) 0.021(6) 0.051(7) -0.014(5) 0.024(6) -0.017(6)
O4 0.076(8) 0.013(6) 0.035(6) -0.009(5) 0.025(6) -0.007(5)
S61 0.063(3) 0.030(3) 0.054(3) 0.013(2) 0.008(3) -0.004(2)
O61 0.066(8) 0.049(7) 0.068(8) 0.018(6) 0.008(6) -0.014(6)
O62 0.143(13) 0.055(8) 0.054(9) -0.007(7) 0.023(8) -0.007(8)
O63 0.039(7) 0.051(7) 0.074(8) 0.023(6) -0.006(6) -0.019(6)
C61 0.10(2) 0.040(14) 0.13(2) 0.036(15) 0.023(18) 0.008(13)
F61 0.229(18) 0.074(10) 0.151(14) 0.002(9) 0.116(13) 0.045(10)
F62 0.062(9) 0.151(14) 0.180(14) 0.067(11) -0.010(9) 0.036(9)
F63 0.114(10) 0.051(7) 0.178(13) 0.056(8) 0.048(9) 0.018(7)
S65 0.080(3) 0.016(2) 0.031(3) 0.003(2) 0.016(2) -0.001(2)
O65 0.27(2) 0.011(7) 0.063(9) 0.000(6) 0.073(10) 0.000(9)
O66 0.055(7) 0.045(7) 0.030(7) 0.003(5) 0.010(5) 0.006(5)
O67 0.051(7) 0.060(8) 0.056(7) 0.024(6) -0.018(6) 0.007(6)
C65 0.087(17) 0.036(14) 0.075(16) 0.033(11) 0.031(12) 0.023(11)
F65 0.065(8) 0.137(11) 0.158(12) 0.104(10) 0.054(8) 0.043(8)
F66 0.134(10) 0.071(8) 0.068(8) 0.041(6) 0.058(7) 0.032(7)
F67 0.114(9) 0.048(8) 0.100(9) 0.021(6) 0.020(7) -0.025(7)
C71 0.09(2) 0.22(4) 0.09(2) -0.02(2) 0.021(16) -0.02(2)
C72 0.17(4) 0.17(4) 0.064(17) -0.04(2) 0.01(2) -0.10(3)
N71 0.30(6) 0.13(3) 0.27(4) -0.10(3) 0.08(4) -0.12(3)
C131 0.17(5) 0.72(18) 0.52(11) 0.42(13) 0.00(6) -0.09(7)
C132 0.10(3) 0.15(4) 0.79(19) 0.24(8) -0.19(7) -0.07(3)
N131 0.63(16) 0.51(15) 0.56(16) 0.15(12) 0.24(13) 0.04(12)
O81 0.081(13) 0.30(3) 0.133(16) 0.033(18) 0.031(12) -0.017(16)
C81 0.15(3) 0.58(10) 0.12(3) 0.12(5) 0.04(3) 0.10(5)
C82 0.12(3) 0.26(4) 0.12(3) 0.04(3) 0.02(2) 0.05(3)
C83 0.21(4) 0.26(5) 0.16(4) 0.05(3) 0.00(3) -0.11(4)
C84 0.18(3) 0.20(4) 0.15(3) 0.00(3) -0.05(3) -0.11(3)
O91 2.0(6) 0.8(3) 1.5(5) 0.2(3) -0.4(5) -0.4(4)
C91 0.09(3) 0.38(7) 0.24(4) 0.10(5) 0.02(3) -0.05(3)
C92 0.15(3) 0.38(7) 0.073(19) 0.02(3) 0.04(2) 0.13(4)
C93 0.074(15) 0.082(16) 0.058(14) 0.033(12) -0.010(11) -0.008(12)
C94 0.94(14) 0.031(17) 0.24(5) 0.02(2) 0.37(7) 0.07(4)
O101 0.21(3) 0.21(3) 0.28(3) 0.05(3) 0.05(2) 0.01(2)
C101 0.24(6) 0.16(4) 0.81(16) -0.15(7) 0.13(8) -0.17(4)
C102 0.51(13) 1.0(3) 0.10(3) 0.07(8) -0.07(5) 0.28(15)
C103 0.21(7) 0.69(19) 1.5(4) 0.8(3) 0.23(14) 0.17(9)
C104 0.37(11) 1.0(3) 0.8(2) 0.9(2) -0.32(13) -0.36(15)

loop_
_atom_type_symbol
_atom_type_description
_atom_type_scat_dispersion_real
_atom_type_scat_dispersion_imag
_atom_type_scat_source
C C 0.0033 0.0016 'International Tables Vol C Tables 4.2.6.8 and 6.1.1.4'
H H 0.0000 0.0000 'International Tables Vol C Tables 4.2.6.8 and 6.1.1.4'
N N 0.0061 0.0033 'International Tables Vol C Tables 4.2.6.8 and 6.1.1.4'
O O 0.0106 0.0060 'International Tables Vol C Tables 4.2.6.8 and 6.1.1.4'
F F 0.0171 0.0103 'International Tables Vol C Tables 4.2.6.8 and 6.1.1.4'
P P 0.1023 0.0942 'International Tables Vol C Tables 4.2.6.8 and 6.1.1.4'
S S 0.1246 0.1234 'International Tables Vol C Tables 4.2.6.8 and 6.1.1.4'
Pd Pd -0.9988 1.0072 'International Tables Vol C Tables 4.2.6.8 and 6.1.1.4'

loop_
_geom_angle_atom_site_label_1
_geom_angle_atom_site_label_2
_geom_angle_atom_site_label_3
_geom_angle
_geom_angle_site_symmetry_1
_geom_angle_site_symmetry_3
N1 Pd1 N2 88.7(4) . .
N1 Pd1 P2 172.8(4) . .
N2 Pd1 P2 93.1(3) . .
N1 Pd1 P1 94.9(3) . .
N2 Pd1 P1 174.4(3) . .
P2 Pd1 P1 83.94(14) . .
C7 P1 C1 105.6(7) . .
C7 P1 C13 108.7(7) . .
C1 P1 C13 107.6(7) . .
C7 P1 Pd1 114.3(5) . .
C1 P1 Pd1 111.8(5) . .
C13 P1 Pd1 108.6(5) . .
C15 P2 C21 106.3(6) . .
C15 P2 C14 109.7(7) . .
C21 P2 C14 107.1(6) . .
C15 P2 Pd1 113.9(4) . .
C21 P2 Pd1 114.6(5) . .
C14 P2 Pd1 105.0(5) . .
C2 C1 C6 117.4(14) . .
C2 C1 P1 121.9(13) . .
C6 C1 P1 120.6(12) . .
C3 C2 C1 119.7(16) . .
C3 C2 H2 120.2 . .
C1 C2 H2 120.2 . .
C4 C3 C2 123.4(17) . .
C4 C3 H3 118.3 . .
C2 C3 H3 118.3 . .
C3 C4 C5 117.9(17) . .
C3 C4 H4 121.1 . .
C5 C4 H4 121.1 . .
C6 C5 C4 119.5(17) . .
C6 C5 H5 120.3 . .
C4 C5 H5 120.3 . .
C5 C6 C1 122.1(16) . .
C5 C6 H6 118.9 . .
C1 C6 H6 118.9 . .
C12 C7 C8 120.4(14) . .
C12 C7 P1 121.5(13) . .
C8 C7 P1 118.0(13) . .
C7 C8 C9 119.8(18) . .
C7 C8 H8 120.1 . .
C9 C8 H8 120.1 . .
C8 C9 C10 118(2) . .
C8 C9 H9 120.8 . .
C10 C9 H9 120.8 . .
C11 C10 C9 121(2) . .
C11 C10 H10 119.5 . .
C9 C10 H10 119.5 . .
C10 C11 C12 121.8(18) . .
C10 C11 H11 119.1 . .
C12 C11 H11 119.1 . .
C7 C12 C11 118.5(16) . .
C7 C12 H12 120.8 . .
C11 C12 H12 120.8 . .
C14 C13 P1 111.0(9) . .
C14 C13 H13A 109.4 . .
P1 C13 H13A 109.4 . .
C14 C13 H13B 109.4 . .
P1 C13 H13B 109.4 . .
H13A C13 H13B 108.0 . .
C13 C14 P2 107.8(10) . .
C13 C14 H14A 110.1 . .
P2 C14 H14A 110.1 . .
C13 C14 H14B 110.1 . .
P2 C14 H14B 110.1 . .
H14A C14 H14B 108.5 . .
C16 C15 C20 117.9(14) . .
C16 C15 P2 122.3(11) . .
C20 C15 P2 119.5(12) . .
C17 C16 C15 121.3(14) . .
C17 C16 H16 119.3 . .
C15 C16 H16 119.3 . .
C16 C17 C18 121.5(15) . .
C16 C17 H17 119.2 . .
C18 C17 H17 119.2 . .
C17 C18 C19 117.7(15) . .
C17 C18 H18 121.1 . .
C19 C18 H18 121.1 . .
C20 C19 C18 121.0(15) . .
C20 C19 H19 119.5 . .
C18 C19 H19 119.5 . .
C19 C20 C15 120.4(15) . .
C19 C20 H20 119.8 . .
C15 C20 H20 119.8 . .
C26 C21 C22 120.2(13) . .
C26 C21 P2 120.7(11) . .
C22 C21 P2 119.0(11) . .
C23 C22 C21 118.3(14) . .
C23 C22 H22 120.9 . .
C21 C22 H22 120.9 . .
C22 C23 C24 121.7(14) . .
C22 C23 H23 119.1 . .
C24 C23 H23 119.2 . .
C25 C24 C23 118.4(14) . .
C25 C24 H24 120.8 . .
C23 C24 H24 120.8 . .
C24 C25 C26 121.8(15) . .
C24 C25 H25 119.1 . .
C26 C25 H25 119.1 . .
C21 C26 C25 119.5(15) . .
C21 C26 H26 120.2 . .
C25 C26 H26 120.2 . .
N1 C27 C28 125.7(14) . .
N1 C27 H27 117.2 . .
C28 C27 H27 117.1 . .
C29 C28 C27 116.3(14) . .
C29 C28 H28 121.9 . .
C27 C28 H28 121.9 . .
C30 C29 C28 119.9(14) . .
C30 C29 N3 122.1(16) . .
C28 C29 N3 117.9(14) . .
C29 C30 C31 118.1(15) . .
C29 C30 H30 120.9 . .
C31 C30 H30 120.9 . .
N1 C31 C30 125.5(14) . .
N1 C31 H31 117.2 . .
C30 C31 H31 117.2 . .
C33 N3 C34 122.7(13) . .
C33 N3 C29 117.4(13) . .
C34 N3 C29 119.5(13) . .
O1 C33 N3 119.5(15) . .
O1 C33 C38 122.3(17) . .
N3 C33 C38 118.2(15) . .
O2 C34 N3 117.9(14) . .
O2 C34 C36 123.1(16) . .
N3 C34 C36 118.8(15) . .
C36 C35 C39 118.5(16) . 3_765
C36 C35 H35 120.7 . .
C39 C35 H35 120.7 3_765 .
C35 C36 C37 119.9(15) . .
C35 C36 C34 119.6(16) . .
C37 C36 C34 120.5(15) . .
C37 C37 C36 120(2) 3_765 .
C37 C37 C38 119.5(18) 3_765 .
C36 C37 C38 120.4(14) . .
C39 C38 C37 118.7(15) . .
C39 C38 C33 121.9(16) . .
C37 C38 C33 119.2(15) . .
C38 C39 C35 123.2(16) . 3_765
C38 C39 H39 118.4 . .
C35 C39 H39 118.4 3_765 .
N2 C40 C42 123.4(12) . .
N2 C40 H40 118.3 . .
C42 C40 H40 118.3 . .
C43 C41 N2 124.2(12) . .
C43 C41 H41 117.9 . .
N2 C41 H41 117.9 . .
C40 C42 C44 116.1(12) . .
C40 C42 H42 121.9 . .
C44 C42 H42 122.0 . .
C41 C43 C44 119.0(13) . .
C41 C43 H43 120.5 . .
C44 C43 H43 120.5 . .
C43 C44 C42 120.9(13) . .
C43 C44 N4 120.6(13) . .
C42 C44 N4 118.3(13) . .
C47 N4 C46 126.5(12) . .
C47 N4 C44 117.2(12) . .
C46 N4 C44 116.3(10) . .
O4 C46 N4 120.4(13) . .
O4 C46 C49 123.4(15) . .
N4 C46 C49 116.0(13) . .
O3 C47 N4 121.6(13) . .
O3 C47 C51 120.9(13) . .
N4 C47 C51 117.4(14) . .
C49 C48 C52 119.7(13) . 3_655
C49 C48 H48 120.1 . .
C52 C48 H48 120.1 3_655 .
C48 C49 C50 120.7(13) . .
C48 C49 C46 119.9(13) . .
C50 C49 C46 119.3(13) . .
C49 C50 C50 121.4(18) . 3_655
C49 C50 C51 123.4(13) . .
C50 C50 C51 115.2(17) 3_655 .
C52 C51 C50 121.8(13) . .
C52 C51 C47 121.5(14) . .
C50 C51 C47 116.7(13) . .
C51 C52 C48 121.1(14) . 3_655
C51 C52 H52 119.4 . .
C48 C52 H52 119.5 3_655 .
C27 N1 C31 114.4(13) . .
C27 N1 Pd1 114.9(11) . .
C31 N1 Pd1 129.4(10) . .
C40 N2 C41 116.3(11) . .
C40 N2 Pd1 126.6(9) . .
C41 N2 Pd1 116.9(9) . .
O63 S61 O61 114.7(7) . .
O63 S61 O62 114.8(8) . .
O61 S61 O62 115.6(7) . .
O63 S61 C61 103.3(10) . .
O61 S61 C61 102.0(9) . .
O62 S61 C61 104.0(11) . .
F61 C61 F62 113(2) . .
F61 C61 F63 108(2) . .
F62 C61 F63 106(2) . .
F61 C61 S61 111.2(17) . .
F62 C61 S61 110.1(18) . .
F63 C61 S61 107.5(16) . .
O67 S65 O66 114.4(6) . .
O67 S65 O65 116.3(9) . .
O66 S65 O65 114.5(7) . .
O67 S65 C65 103.4(8) . .
O66 S65 C65 104.1(8) . .
O65 S65 C65 101.6(9) . .
F66 C65 F67 106.9(14) . .
F66 C65 F65 108.8(15) . .
F67 C65 F65 105.2(18) . .
F66 C65 S65 111.4(15) . .
F67 C65 S65 111.1(13) . .
F65 C65 S65 113.2(12) . .
C72 C71 H72A 109.5 . .
C72 C71 H72B 109.5 . .
H72A C71 H72B 109.5 . .
C72 C71 H72C 109.5 . .
H72A C71 H72C 109.5 . .
H72B C71 H72C 109.5 . .
N71 C72 C71 174(5) . .
C132 C131 H13C 109.5 2_755 .
C132 C131 H13D 110.6 2_755 .
H13C C131 H13D 108.6 . .
C132 C131 H13E 111.4 2_755 .
H13C C131 H13E 108.2 . .
H13D C131 H13E 108.5 . .
N131 C132 C131 119(10) . 2_745
C84 O81 C81 105(2) . .
C82 C81 O81 110.5(19) . .
C82 C81 H81A 109.5 . .
O81 C81 H81A 109.6 . .
C82 C81 H81B 109.6 . .
O81 C81 H81B 109.6 . .
H81A C81 H81B 108.1 . .
C81 C82 C83 105.8(14) . .
C81 C82 H82A 110.6 . .
C83 C82 H82A 110.6 . .
C81 C82 H82B 110.6 . .
C83 C82 H82B 110.6 . .
H82A C82 H82B 108.7 . .
C84 C83 C82 106.4(15) . .
C84 C83 H83A 110.4 . .
C82 C83 H83A 110.5 . .
C84 C83 H83B 110.4 . .
C82 C83 H83B 110.4 . .
H83A C83 H83B 108.6 . .
O81 C84 C83 109.9(19) . .
O81 C84 H84A 109.7 . .
C83 C84 H84A 109.7 . .
O81 C84 H84B 109.6 . .
C83 C84 H84B 109.7 . .
H84A C84 H84B 108.2 . .
C91 O91 C94 102(2) . .
O91 C91 C92 109(2) . .
O91 C91 H91A 109.8 . .
C92 C91 H91A 109.8 . .
O91 C91 H91B 109.8 . .
C92 C91 H91B 109.8 . .
H91A C91 H91B 108.3 . .
C91 C92 C93 105.0(15) . .
C91 C92 H92A 110.7 . .
C93 C92 H92A 110.7 . .
C91 C92 H92B 110.7 . .
C93 C92 H92B 110.7 . .
H92A C92 H92B 108.8 . .
C94 C93 C92 98.9(14) . .
C94 C93 H93A 112.0 . .
C92 C93 H93A 112.0 . .
C94 C93 H93B 112.0 . .
C92 C93 H93B 112.0 . .
H93A C93 H93B 109.7 . .
O91 C94 C93 109(3) . .
O91 C94 H94A 109.8 . .
C93 C94 H94A 109.8 . .
O91 C94 H94B 109.9 . .
C93 C94 H94B 109.9 . .
H94A C94 H94B 108.3 . .
C104 O101 C101 110(4) . .
C102 C101 O101 104(3) . .
C102 C101 H10A 110.8 . .
O101 C101 H10A 111.0 . .
C102 C101 H10B 111.0 . .
O101 C101 H10B 111.0 . .
H10A C101 H10B 109.0 . .
C101 C102 C103 107(2) . .
C101 C102 H10C 110.2 . .
C103 C102 H10C 110.1 . .
C101 C102 H10D 110.3 . .
C103 C102 H10D 110.3 . .
H10C C102 H10D 108.5 . .
C104 C103 C102 106(3) . .
C104 C103 H10E 110.5 . .
C102 C103 H10E 110.4 . .
C104 C103 H10F 110.4 . .
C102 C103 H10F 110.5 . .
H10E C103 H10F 108.6 . .
C103 C104 O101 101(3) . .
C103 C104 H10G 111.7 . .
O101 C104 H10G 111.6 . .
C103 C104 H10H 111.6 . .
O101 C104 H10H 111.6 . .
H10G C104 H10H 109.4 . .
C111 O111 C114 104(4) . .
O111 C111 C112 107(3) . .
O111 C111 H11A 110.5 . .
C112 C111 H11A 110.3 . .
O111 C111 H11B 110.2 . .
C112 C111 H11B 110.3 . .
H11A C111 H11B 108.6 . .
C113 C112 C111 103.8(17) . .
C113 C112 H11C 111.0 . .
C111 C112 H11C 111.0 . .
C113 C112 H11D 111.1 . .
C111 C112 H11D 111.0 . .
H11C C112 H11D 109.0 . .
C114 C113 C112 107.7(18) . .
C114 C113 H11E 110.0 . .
C112 C113 H11E 110.2 . .
C114 C113 H11F 110.3 . .
C112 C113 H11F 110.1 . .
H11E C113 H11F 108.5 . .
C113 C114 O111 108(3) . .
C113 C114 H11G 110.0 . .
O111 C114 H11G 110.1 . .
C113 C114 H11H 110.3 . .
O111 C114 H11H 110.2 . .
H11G C114 H11H 108.5 . .
C121 O121 C124 106(4) . .
C122 C121 O121 108(3) . .
C122 C121 H12A 109.9 . .
O121 C121 H12A 110.0 . .
C122 C121 H12B 110.2 . .
O121 C121 H12B 110.0 . .
H12A C121 H12B 108.4 . .
C121 C122 C123 106(3) . .
C121 C122 H12C 110.4 . .
C123 C122 H12C 110.5 . .
C121 C122 H12D 110.7 . .
C123 C122 H12D 110.4 . .
H12C C122 H12D 108.7 . .
C124 C123 C122 106(2) . .
C124 C123 H12E 110.6 . .
C122 C123 H12E 110.6 . .
C124 C123 H12F 110.4 . .
C122 C123 H12F 110.5 . .
H12E C123 H12F 108.7 . .
C123 C124 O121 108(3) . .
C123 C124 H12G 110.2 . .
O121 C124 H12G 110.1 . .
C123 C124 H12H 110.0 . .
O121 C124 H12H 110.2 . .
H12G C124 H12H 108.4 . .

loop_
_geom_bond_atom_site_label_1
_geom_bond_atom_site_label_2
_geom_bond_distance
_geom_bond_site_symmetry_2
Pd1 N1 2.057(13) .
Pd1 N2 2.109(10) .
Pd1 P2 2.255(4) .
Pd1 P1 2.260(4) .
P1 C7 1.805(15) .
P1 C1 1.814(16) .
P1 C13 1.841(14) .
P2 C15 1.780(15) .
P2 C21 1.810(14) .
P2 C14 1.816(13) .
C1 C2 1.39(2) .
C1 C6 1.40(2) .
C2 C3 1.36(2) .
C2 H2 0.9500 .
C3 C4 1.35(2) .
C3 H3 0.9500 .
C4 C5 1.41(2) .
C4 H4 0.9500 .
C5 C6 1.35(2) .
C5 H5 0.9500 .
C6 H6 0.9500 .
C7 C12 1.38(2) .
C7 C8 1.39(2) .
C8 C9 1.40(3) .
C8 H8 0.9500 .
C9 C10 1.40(3) .
C9 H9 0.9500 .
C10 C11 1.32(3) .
C10 H10 0.9500 .
C11 C12 1.40(2) .
C11 H11 0.9500 .
C12 H12 0.9500 .
C13 C14 1.491(19) .
C13 H13A 0.9900 .
C13 H13B 0.9900 .
C14 H14A 0.9900 .
C14 H14B 0.9900 .
C15 C16 1.369(19) .
C15 C20 1.42(2) .
C16 C17 1.36(2) .
C16 H16 0.9500 .
C17 C18 1.39(2) .
C17 H17 0.9500 .
C18 C19 1.39(2) .
C18 H18 0.9500 .
C19 C20 1.36(2) .
C19 H19 0.9500 .
C20 H20 0.9500 .
C21 C26 1.37(2) .
C21 C22 1.394(19) .
C22 C23 1.37(2) .
C22 H22 0.9500 .
C23 C24 1.39(2) .
C23 H23 0.9500 .
C24 C25 1.34(2) .
C24 H24 0.9500 .
C25 C26 1.38(2) .
C25 H25 0.9500 .
C26 H26 0.9500 .
C27 N1 1.328(19) .
C27 C28 1.43(2) .
C27 H27 0.9500 .
C28 C29 1.38(2) .
C28 H28 0.9500 .
C29 C30 1.38(2) .
C29 N3 1.437(19) .
C30 C31 1.38(2) .
C30 H30 0.9500 .
C31 N1 1.352(18) .
C31 H31 0.9500 .
N3 C33 1.40(2) .
N3 C34 1.41(2) .
C33 O1 1.224(18) .
C33 C38 1.48(2) .
C34 O2 1.225(18) .
C34 C36 1.44(2) .
C35 C36 1.39(2) .
C35 C39 1.41(2) 3_765
C35 H35 0.9500 .
C36 C37 1.41(2) .
C37 C37 1.40(3) 3_765
C37 C38 1.42(2) .
C38 C39 1.34(2) .
C39 C35 1.41(2) 3_765
C39 H39 0.9500 .
C40 N2 1.346(17) .
C40 C42 1.363(19) .
C40 H40 0.9500 .
C41 C43 1.313(19) .
C41 N2 1.356(17) .
C41 H41 0.9500 .
C42 C44 1.401(19) .
C42 H42 0.9500 .
C43 C44 1.342(19) .
C43 H43 0.9500 .
C44 N4 1.465(17) .
N4 C47 1.374(17) .
N4 C46 1.402(18) .
C46 O4 1.201(15) .
C46 C49 1.482(19) .
C47 O3 1.233(17) .
C47 C51 1.48(2) .
C48 C49 1.375(18) .
C48 C52 1.407(19) 3_655
C48 H48 0.9500 .
C49 C50 1.378(19) .
C50 C50 1.44(3) 3_655
C50 C51 1.45(2) .
C51 C52 1.341(19) .
C52 C48 1.407(19) 3_655
C52 H52 0.9500 .
S61 O63 1.427(11) .
S61 O61 1.442(11) .
S61 O62 1.440(12) .
S61 C61 1.85(2) .
C61 F61 1.28(3) .
C61 F62 1.30(3) .
C61 F63 1.36(2) .
S65 O67 1.421(11) .
S65 O66 1.422(10) .
S65 O65 1.435(12) .
S65 C65 1.824(19) .
C65 F66 1.33(2) .
C65 F67 1.33(2) .
C65 F65 1.34(2) .
C71 C72 1.50(5) .
C71 H72A 0.9800 .
C71 H72B 0.9800 .
C71 H72C 0.9800 .
C72 N71 1.17(5) .
C131 C132 1.55(14) 2_755
C131 H13C 0.9898 .
C131 H13D 0.9909 .
C131 H13E 0.9916 .
C132 N131 0.78(14) .
C132 C131 1.55(14) 2_745
O81 C84 1.437(17) .
O81 C81 1.449(18) .
C81 C82 1.448(19) .
C81 H81A 0.9900 .
C81 H81B 0.9900 .
C82 C83 1.48(2) .
C82 H82A 0.9900 .
C82 H82B 0.9900 .
C83 C84 1.446(18) .
C83 H83A 0.9900 .
C83 H83B 0.9900 .
C84 H84A 0.9900 .
C84 H84B 0.9900 .
O91 C91 1.469(15) .
O91 C94 1.467(16) .
C91 C92 1.472(15) .
C91 H91A 0.9900 .
C91 H91B 0.9900 .
C92 C93 1.493(18) .
C92 H92A 0.9900 .
C92 H92B 0.9900 .
C93 C94 1.473(15) .
C93 H93A 0.9900 .
C93 H93B 0.9900 .
C94 H94A 0.9900 .
C94 H94B 0.9900 .
O101 C104 1.498(17) .
O101 C101 1.502(16) .
C101 C102 1.485(17) .
C101 H10A 0.9900 .
C101 H10B 0.9900 .
C102 C103 1.50(2) .
C102 H10C 0.9900 .
C102 H10D 0.9900 .
C103 C104 1.492(17) .
C103 H10E 0.9900 .
C103 H10F 0.9900 .
C104 H10G 0.9900 .
C104 H10H 0.9900 .
O111 C111 1.507(14) .
O111 C114 1.512(15) .
C111 C112 1.518(14) .
C111 H11A 0.9900 .
C111 H11B 0.9900 .
C112 C113 1.510(17) .
C112 H11C 0.9900 .
C112 H11D 0.9900 .
C113 C114 1.507(15) .
C113 H11E 0.9900 .
C113 H11F 0.9900 .
C114 H11G 0.9900 .
C114 H11H 0.9900 .
O121 C121 1.505(15) .
O121 C124 1.505(15) .
C121 C122 1.503(15) .
C121 H12A 0.9900 .
C121 H12B 0.9900 .
C122 C123 1.506(17) .
C122 H12C 0.9900 .
C122 H12D 0.9900 .
C123 C124 1.505(15) .
C123 H12E 0.9900 .
C123 H12F 0.9900 .
C124 H12G 0.9900 .
C124 H12H 0.9900 .

loop_
_geom_torsion_atom_site_label_1
_geom_torsion_atom_site_label_2
_geom_torsion_atom_site_label_3
_geom_torsion_atom_site_label_4
_geom_torsion
_geom_torsion_site_symmetry_1
_geom_torsion_site_symmetry_4
N1 Pd1 P1 C7 41.6(7) . .
N2 Pd1 P1 C7 170(4) . .
P2 Pd1 P1 C7 -131.3(7) . .
N1 Pd1 P1 C1 -78.3(6) . .
N2 Pd1 P1 C1 51(4) . .
P2 Pd1 P1 C1 108.8(5) . .
N1 Pd1 P1 C13 163.2(6) . .
N2 Pd1 P1 C13 -68(4) . .
P2 Pd1 P1 C13 -9.7(5) . .
N1 Pd1 P2 C15 71(3) . .
N2 Pd1 P2 C15 -33.3(6) . .
P1 Pd1 P2 C15 151.4(5) . .
N1 Pd1 P2 C21 -167(3) . .
N2 Pd1 P2 C21 89.4(6) . .
P1 Pd1 P2 C21 -85.8(5) . .
N1 Pd1 P2 C14 -49(3) . .
N2 Pd1 P2 C14 -153.4(6) . .
P1 Pd1 P2 C14 31.4(5) . .
C7 P1 C1 C2 -124.5(13) . .
C13 P1 C1 C2 119.6(13) . .
Pd1 P1 C1 C2 0.4(14) . .
C7 P1 C1 C6 56.3(14) . .
C13 P1 C1 C6 -59.6(14) . .
Pd1 P1 C1 C6 -178.8(11) . .
C6 C1 C2 C3 1(2) . .
P1 C1 C2 C3 -178.1(12) . .
C1 C2 C3 C4 -1(3) . .
C2 C3 C4 C5 1(3) . .
C3 C4 C5 C6 0(3) . .
C4 C5 C6 C1 0(3) . .
C2 C1 C6 C5 0(2) . .
P1 C1 C6 C5 178.9(14) . .
C1 P1 C7 C12 -143.0(12) . .
C13 P1 C7 C12 -27.9(14) . .
Pd1 P1 C7 C12 93.6(12) . .
C1 P1 C7 C8 39.9(15) . .
C13 P1 C7 C8 155.1(13) . .
Pd1 P1 C7 C8 -83.4(13) . .
C12 C7 C8 C9 0(3) . .
P1 C7 C8 C9 176.9(16) . .
C7 C8 C9 C10 3(3) . .
C8 C9 C10 C11 -4(4) . .
C9 C10 C11 C12 4(4) . .
C8 C7 C12 C11 0(2) . .
P1 C7 C12 C11 -177.4(13) . .
C10 C11 C12 C7 -1(3) . .
C7 P1 C13 C14 105.3(10) . .
C1 P1 C13 C14 -140.8(10) . .
Pd1 P1 C13 C14 -19.7(10) . .
P1 C13 C14 P2 45.8(11) . .
C15 P2 C14 C13 -175.4(9) . .
C21 P2 C14 C13 69.6(11) . .
Pd1 P2 C14 C13 -52.6(10) . .
C21 P2 C15 C16 142.4(12) . .
C14 P2 C15 C16 26.9(14) . .
Pd1 P2 C15 C16 -90.5(12) . .
C21 P2 C15 C20 -44.4(13) . .
C14 P2 C15 C20 -159.9(11) . .
Pd1 P2 C15 C20 82.8(12) . .
C20 C15 C16 C17 -1(2) . .
P2 C15 C16 C17 172.4(11) . .
C15 C16 C17 C18 0(2) . .
C16 C17 C18 C19 -1(2) . .
C17 C18 C19 C20 3(2) . .
C18 C19 C20 C15 -4(2) . .
C16 C15 C20 C19 3(2) . .
P2 C15 C20 C19 -170.6(12) . .
C15 P2 C21 C26 114.3(12) . .
C14 P2 C21 C26 -128.5(12) . .
Pd1 P2 C21 C26 -12.4(13) . .
C15 P2 C21 C22 -62.1(12) . .
C14 P2 C21 C22 55.2(12) . .
Pd1 P2 C21 C22 171.2(9) . .
C26 C21 C22 C23 4(2) . .
P2 C21 C22 C23 -179.8(11) . .
C21 C22 C23 C24 -3(2) . .
C22 C23 C24 C25 1(2) . .
C23 C24 C25 C26 0(2) . .
C22 C21 C26 C25 -2(2) . .
P2 C21 C26 C25 -178.7(11) . .
C24 C25 C26 C21 0(2) . .
N1 C27 C28 C29 0(2) . .
C27 C28 C29 C30 -1(2) . .
C27 C28 C29 N3 175.9(14) . .
C28 C29 C30 C31 2(2) . .
N3 C29 C30 C31 -174.6(15) . .
C29 C30 C31 N1 -2(3) . .
C30 C29 N3 C33 -126.7(17) . .
C28 C29 N3 C33 57(2) . .
C30 C29 N3 C34 61(2) . .
C28 C29 N3 C34 -116.0(17) . .
C34 N3 C33 O1 -175.4(16) . .
C29 N3 C33 O1 12(2) . .
C34 N3 C33 C38 4(2) . .
C29 N3 C33 C38 -168.2(15) . .
C33 N3 C34 O2 -179.2(16) . .
C29 N3 C34 O2 -7(2) . .
C33 N3 C34 C36 -4(2) . .
C29 N3 C34 C36 168.5(16) . .
C39 C35 C36 C37 0(3) 3_765 .
C39 C35 C36 C34 179.2(17) 3_765 .
O2 C34 C36 C35 -4(3) . .
N3 C34 C36 C35 -179.1(16) . .
O2 C34 C36 C37 175.1(18) . .
N3 C34 C36 C37 0(3) . .
C35 C36 C37 C37 -1(3) . 3_765
C34 C36 C37 C37 -179(2) . 3_765
C35 C36 C37 C38 -177.8(16) . .
C34 C36 C37 C38 3(3) . .
C37 C37 C38 C39 5(3) 3_765 .
C36 C37 C38 C39 -178.1(17) . .
C37 C37 C38 C33 -179.9(19) 3_765 .
C36 C37 C38 C33 -3(3) . .
O1 C33 C38 C39 -6(3) . .
N3 C33 C38 C39 174.2(16) . .
O1 C33 C38 C37 178.6(17) . .
N3 C33 C38 C37 -1(2) . .
C37 C38 C39 C35 -5(3) . 3_765
C33 C38 C39 C35 -179.8(17) . 3_765
N2 C40 C42 C44 -3(2) . .
N2 C41 C43 C44 0(3) . .
C41 C43 C44 C42 -3(2) . .
C41 C43 C44 N4 -179.2(14) . .
C40 C42 C44 C43 4(2) . .
C40 C42 C44 N4 -179.6(12) . .
C43 C44 N4 C47 -108.8(16) . .
C42 C44 N4 C47 74.5(16) . .
C43 C44 N4 C46 72.8(18) . .
C42 C44 N4 C46 -103.9(14) . .
C47 N4 C46 O4 -175.7(13) . .
C44 N4 C46 O4 2.6(19) . .
C47 N4 C46 C49 8(2) . .
C44 N4 C46 C49 -173.4(12) . .
C46 N4 C47 O3 173.0(13) . .
C44 N4 C47 O3 -5(2) . .
C46 N4 C47 C51 -10(2) . .
C44 N4 C47 C51 171.9(12) . .
C52 C48 C49 C50 3(2) 3_655 .
C52 C48 C49 C46 -179.3(12) 3_655 .
O4 C46 C49 C48 2(2) . .
N4 C46 C49 C48 178.1(12) . .
O4 C46 C49 C50 -179.8(13) . .
N4 C46 C49 C50 -4.0(19) . .
C48 C49 C50 C50 -4(2) . 3_655
C46 C49 C50 C50 178.5(15) . 3_655
C48 C49 C50 C51 180.0(13) . .
C46 C49 C50 C51 2(2) . .
C49 C50 C51 C52 179.0(13) . .
C50 C50 C51 C52 2(2) 3_655 .
C49 C50 C51 C47 -3(2) . .
C50 C50 C51 C47 -180.0(14) 3_655 .
O3 C47 C51 C52 2(2) . .
N4 C47 C51 C52 -175.6(13) . .
O3 C47 C51 C50 -176.1(13) . .
N4 C47 C51 C50 6.8(18) . .
C50 C51 C52 C48 -2(2) . 3_655
C47 C51 C52 C48 -179.2(13) . 3_655
C28 C27 N1 C31 0(2) . .
C28 C27 N1 Pd1 -168.5(13) . .
C30 C31 N1 C27 2(2) . .
C30 C31 N1 Pd1 167.8(12) . .
N2 Pd1 N1 C27 100.2(10) . .
P2 Pd1 N1 C27 -4(3) . .
P1 Pd1 N1 C27 -84.2(10) . .
N2 Pd1 N1 C31 -66.0(13) . .
P2 Pd1 N1 C31 -170(2) . .
P1 Pd1 N1 C31 109.6(12) . .
C42 C40 N2 C41 0(2) . .
C42 C40 N2 Pd1 -175.7(10) . .
C43 C41 N2 C40 1(2) . .
C43 C41 N2 Pd1 177.5(13) . .
N1 Pd1 N2 C40 -93.0(11) . .
P2 Pd1 N2 C40 80.1(11) . .
P1 Pd1 N2 C40 138(3) . .
N1 Pd1 N2 C41 91.1(11) . .
P2 Pd1 N2 C41 -95.9(10) . .
P1 Pd1 N2 C41 -38(4) . .
O63 S61 C61 F61 -59.1(19) . .
O61 S61 C61 F61 60(2) . .
O62 S61 C61 F61 -179.3(17) . .
O63 S61 C61 F62 174.2(16) . .
O61 S61 C61 F62 -66.5(19) . .
O62 S61 C61 F62 54.0(19) . .
O63 S61 C61 F63 59(2) . .
O61 S61 C61 F63 178.2(17) . .
O62 S61 C61 F63 -61(2) . .
O67 S65 C65 F66 64.2(14) . .
O66 S65 C65 F66 -176.0(11) . .
O65 S65 C65 F66 -56.8(15) . .
O67 S65 C65 F67 -54.8(16) . .
O66 S65 C65 F67 65.0(15) . .
O65 S65 C65 F67 -175.8(14) . .
O67 S65 C65 F65 -172.9(14) . .
O66 S65 C65 F65 -53.0(16) . .
O65 S65 C65 F65 66.2(17) . .
C84 O81 C81 C82 4(5) . .
O81 C81 C82 C83 5(5) . .
C81 C82 C83 C84 -12(5) . .
C81 O81 C84 C83 -12(5) . .
C82 C83 C84 O81 15(5) . .
C94 O91 C91 C92 5(9) . .
O91 C91 C92 C93 20(7) . .
C91 C92 C93 C94 -35(3) . .
C91 O91 C94 C93 -29(8) . .
C92 C93 C94 O91 40(5) . .
C104 O101 C101 C102 -14(7) . .
O101 C101 C102 C103 -8(9) . .
C101 C102 C103 C104 27(10) . .
C102 C103 C104 O101 -34(8) . .
C101 O101 C104 C103 29(6) . .
C114 O111 C111 C112 29(6) . .
O111 C111 C112 C113 -30(5) . .
C111 C112 C113 C114 20(7) . .
C112 C113 C114 O111 -3(9) . .
C111 O111 C114 C113 -16(8) . .
C124 O121 C121 C122 4(14) . .
O121 C121 C122 C123 -17(14) . .
C121 C122 C123 C124 24(13) . .
C122 C123 C124 O121 -21(12) . .
C121 O121 C124 C123 11(13) . .
